data_7238379
loop_
_publ_author_name
'Chen, You-Ming'
'Hung, Wen-Yi'
'You, Hong-Wei'
'Chaskar, Atul'
'Ting, Hao-Chun'
'Chen, Hsiao-Fan'
'Wong, Ken-Tsung'
'Liu, Yi-Hung'

_publ_section_title
;
 Carbazole--benzimidazole hybrid bipolar host materials for highly
 efficient green and blue phosphorescent OLEDs
;
_journal_issue 38
_journal_name_full 'Journal of Materials Chemistry'
_journal_page_first 14971
_journal_paper_doi 10.1039/c1jm12598b
_journal_volume 21
_journal_year 2011
_chemical_formula_sum 'C37 H25 N3'
_chemical_formula_weight 511.60
_space_group_IT_number 14
_space_group_name_Hall '-P 2yn'
_space_group_name_H-M_alt 'P 1 21/n 1'
_symmetry_cell_setting monoclinic
_symmetry_space_group_name_H-M 'P 1 21/n 1'
_atom_sites_solution_hydrogens geom
_atom_sites_solution_primary direct
_atom_sites_solution_secondary difmap
_audit_creation_method SHELXL-97
_cell_angle_alpha 90.00
_cell_angle_beta 106.189(2)
_cell_angle_gamma 90.00
_cell_formula_units_Z 4
_cell_length_a 14.0207(2)
_cell_length_b 9.87210(10)
_cell_length_c 19.5803(3)
_cell_measurement_reflns_used 8008
_cell_measurement_temperature 120(2)
_cell_measurement_theta_max 77.5278
_cell_measurement_theta_min 3.2853
_cell_volume 2602.72(7)
_computing_cell_refinement
;
CrysAlisPro, Oxford Diffraction Ltd.,
Version 1.171.33.34d (release 27-02-2009 CrysAlis171 .NET)
(compiled Feb 27 2009,15:38:38)
Empirical absorption correction using spherical harmonics,
implemented in SCALE3 ABSPACK scaling algorithm.
;
_computing_data_collection
;
CrysAlisPro, Oxford Diffraction Ltd.,
Version 1.171.33.34d (release 27-02-2009 CrysAlis171 .NET)
(compiled Feb 27 2009,15:38:38)
Empirical absorption correction using spherical harmonics,
implemented in SCALE3 ABSPACK scaling algorithm.
;
_computing_data_reduction
;
CrysAlisPro, Oxford Diffraction Ltd.,
Version 1.171.33.34d (release 27-02-2009 CrysAlis171 .NET)
(compiled Feb 27 2009,15:38:38)
Empirical absorption correction using spherical harmonics,
implemented in SCALE3 ABSPACK scaling algorithm.
;
_computing_molecular_graphics SHELXTL
_computing_publication_material SHELXTL
_computing_structure_refinement 'SHELXL-97 (Sheldrick, 1997)'
_computing_structure_solution 'SHELXS-97 (Sheldrick, 1990)'
_diffrn_ambient_temperature 120(2)
_diffrn_measured_fraction_theta_full 1.000
_diffrn_measured_fraction_theta_max 1.000
_diffrn_measurement_device_type 'Oxford Diffraction Gemini A'
_diffrn_measurement_method CCD
_diffrn_radiation_monochromator graphite
_diffrn_radiation_source 'fine-focus sealed tube'
_diffrn_radiation_type CuK\a
_diffrn_radiation_wavelength 1.54178
_diffrn_reflns_av_R_equivalents 0.0166
_diffrn_reflns_av_sigmaI/netI 0.0175
_diffrn_reflns_limit_h_max 11
_diffrn_reflns_limit_h_min -16
_diffrn_reflns_limit_k_max 11
_diffrn_reflns_limit_k_min -11
_diffrn_reflns_limit_l_max 23
_diffrn_reflns_limit_l_min -23
_diffrn_reflns_number 10117
_diffrn_reflns_theta_full 67.98
_diffrn_reflns_theta_max 67.98
_diffrn_reflns_theta_min 3.46
_exptl_absorpt_coefficient_mu 0.593
_exptl_absorpt_correction_T_max 1.00000
_exptl_absorpt_correction_T_min 0.85962
_exptl_absorpt_correction_type multi-scan
_exptl_absorpt_process_details
;
CrysAlisPro, Oxford Diffraction Ltd.,
Version 1.171.33.34d (release 27-02-2009 CrysAlis171 .NET)
(compiled Feb 27 2009,15:38:38)
Empirical absorption correction using spherical harmonics,
implemented in SCALE3 ABSPACK scaling algorithm.
;
_exptl_crystal_density_diffrn 1.306
_exptl_crystal_density_method 'not measured'
_exptl_crystal_F_000 1072
_exptl_crystal_size_max 0.25
_exptl_crystal_size_mid 0.20
_exptl_crystal_size_min 0.15
_refine_diff_density_max 0.246
_refine_diff_density_min -0.275
_refine_diff_density_rms 0.043
_refine_ls_extinction_method none
_refine_ls_goodness_of_fit_ref 1.047
_refine_ls_hydrogen_treatment mixed
_refine_ls_matrix_type full
_refine_ls_number_parameters 361
_refine_ls_number_reflns 4751
_refine_ls_number_restraints 0
_refine_ls_restrained_S_all 1.047
_refine_ls_R_factor_all 0.0424
_refine_ls_R_factor_gt 0.0362
_refine_ls_shift/su_max 0.023
_refine_ls_shift/su_mean 0.004
_refine_ls_structure_factor_coef Fsqd
_refine_ls_weighting_details 'calc w=1/[\s^2^(Fo^2^)+(0.1000P)^2^+0.0000P] where P=(Fo^2^+2Fc^2^)/3'
_refine_ls_weighting_scheme calc
_refine_ls_wR_factor_gt 0.1153
_refine_ls_wR_factor_ref 0.1212
_reflns_number_gt 4193
_reflns_number_total 4751
_reflns_threshold_expression >2sigma(I)
_cod_data_source_file c1jm12598b.txt
_cod_data_source_block ic13781
_cod_depositor_comments
;
The following automatic conversions were performed:

data item '_symmetry_cell_setting' value 'Monoclinic' was changed to
'monoclinic' in accordance with the
/home/saulius/struct/COD-crude-data/automatic-downloads/DataCite-retrospective/RSC/depositions/lib/dictionaries/cif_core.dic
dictionary named 'cif_core.dic' version 2.4.2 last updated on
2011-04-26.

Automatic conversion script
Id: cif_fix_values 6909 2019-04-08 15:41:33Z antanas 
;
_cod_original_cell_volume 2602.72(6)
_cod_original_sg_symbol_H-M P2(1)/n
_cod_database_code 7238379

loop_
_symmetry_equiv_pos_as_xyz
'x, y, z'
'-x+1/2, y+1/2, -z+1/2'
'-x, -y, -z'
'x-1/2, -y-1/2, z-1/2'

loop_
_atom_site_label
_atom_site_type_symbol
_atom_site_fract_x
_atom_site_fract_y
_atom_site_fract_z
_atom_site_U_iso_or_equiv
_atom_site_adp_type
_atom_site_occupancy
_atom_site_symmetry_multiplicity
_atom_site_calc_flag
_atom_site_refinement_flags
N1 N 0.88702(7) 0.46765(10) -0.24121(5) 0.0199(2) Uani 1 1 d .
N2 N 0.91776(7) 0.25307(9) -0.20231(5) 0.0190(2) Uani 1 1 d .
N3 N 0.68921(7) 0.64524(10) 0.23999(5) 0.0201(2) Uani 1 1 d .
C1 C 0.92049(7) 0.39373(12) -0.29019(6) 0.0188(2) Uani 1 1 d .
C2 C 0.93932(8) 0.43554(12) -0.35360(6) 0.0226(2) Uani 1 1 d .
H2A H 0.9270 0.5261 -0.3701 0.027 Uiso 1 1 calc R
C3 C 0.97657(9) 0.34032(13) -0.39137(6) 0.0246(3) Uani 1 1 d .
H3A H 0.9897 0.3662 -0.4346 0.030 Uiso 1 1 calc R
C4 C 0.99538(9) 0.20640(13) -0.36724(6) 0.0251(3) Uani 1 1 d .
H4A H 1.0213 0.1440 -0.3944 0.030 Uiso 1 1 calc R
C5 C 0.97713(9) 0.16275(12) -0.30473(6) 0.0231(2) Uani 1 1 d .
H5A H 0.9892 0.0719 -0.2886 0.028 Uiso 1 1 calc R
C6 C 0.94006(8) 0.25952(11) -0.26690(6) 0.0188(2) Uani 1 1 d .
C7 C 0.92385(8) 0.13066(11) -0.16157(6) 0.0192(2) Uani 1 1 d .
C8 C 1.01661(9) 0.07988(12) -0.12558(6) 0.0233(2) Uani 1 1 d .
H8A H 1.0752 0.1269 -0.1269 0.028 Uiso 1 1 calc R
C9 C 1.02288(9) -0.04027(13) -0.08765(6) 0.0265(3) Uani 1 1 d .
H9A H 1.0860 -0.0754 -0.0626 0.032 Uiso 1 1 calc R
C10 C 0.93724(10) -0.10918(13) -0.08615(7) 0.0285(3) Uani 1 1 d .
H10A H 0.9417 -0.1913 -0.0602 0.034 Uiso 1 1 calc R
C11 C 0.84500(10) -0.05772(13) -0.12271(7) 0.0301(3) Uani 1 1 d .
H11A H 0.7864 -0.1051 -0.1218 0.036 Uiso 1 1 calc R
C12 C 0.83780(9) 0.06257(13) -0.16063(6) 0.0247(3) Uani 1 1 d .
H12A H 0.7746 0.0977 -0.1856 0.030 Uiso 1 1 calc R
C13 C 0.88677(8) 0.38176(11) -0.18990(6) 0.0180(2) Uani 1 1 d .
C14 C 0.86188(8) 0.42313(11) -0.12453(6) 0.0190(2) Uani 1 1 d .
C15 C 0.79701(8) 0.53227(12) -0.12808(6) 0.0214(2) Uani 1 1 d .
H15A H 0.7686 0.5759 -0.1723 0.026 Uiso 1 1 calc R
C16 C 0.77384(8) 0.57733(11) -0.06753(6) 0.0213(2) Uani 1 1 d .
H16A H 0.7291 0.6509 -0.0710 0.026 Uiso 1 1 calc R
C17 C 0.81522(8) 0.51623(11) -0.00134(6) 0.0191(2) Uani 1 1 d .
C18 C 0.88226(8) 0.40948(12) 0.00204(6) 0.0220(2) Uani 1 1 d .
H18A H 0.9126 0.3679 0.0466 0.026 Uiso 1 1 calc R
C19 C 0.90508(8) 0.36336(11) -0.05851(6) 0.0211(2) Uani 1 1 d .
H19A H 0.9505 0.2905 -0.0550 0.025 Uiso 1 1 calc R
C20 C 0.78622(8) 0.55689(11) 0.06303(6) 0.0192(2) Uani 1 1 d .
C21 C 0.68780(8) 0.59053(11) 0.05796(6) 0.0182(2) Uani 1 1 d .
H21A H 0.6398 0.5943 0.0129 0.022 Uiso 1 1 calc R
C22 C 0.66055(8) 0.61865(10) 0.12009(6) 0.0177(2) Uani 1 1 d .
C23 C 0.56782(8) 0.65460(10) 0.13428(6) 0.0186(2) Uani 1 1 d .
C24 C 0.47008(8) 0.66933(11) 0.09157(6) 0.0203(2) Uani 1 1 d .
H24A H 0.4549 0.6605 0.0414 0.024 Uiso 1 1 calc R
C25 C 0.39589(8) 0.69698(12) 0.12377(6) 0.0224(2) Uani 1 1 d .
H25A H 0.3291 0.7056 0.0953 0.027 Uiso 1 1 calc R
C26 C 0.41801(9) 0.71246(12) 0.19778(6) 0.0222(2) Uani 1 1 d .
H26A H 0.3659 0.7317 0.2186 0.027 Uiso 1 1 calc R
C27 C 0.51442(9) 0.70028(11) 0.24117(6) 0.0214(2) Uani 1 1 d .
H27A H 0.5294 0.7124 0.2912 0.026 Uiso 1 1 calc R
C28 C 0.58860(8) 0.66959(11) 0.20863(6) 0.0187(2) Uani 1 1 d .
C29 C 0.73290(8) 0.61298(11) 0.18656(6) 0.0185(2) Uani 1 1 d .
C30 C 0.83180(8) 0.58169(11) 0.19265(6) 0.0209(2) Uani 1 1 d .
H30A H 0.8801 0.5795 0.2376 0.025 Uiso 1 1 calc R
C31 C 0.85702(8) 0.55384(11) 0.13052(6) 0.0208(2) Uani 1 1 d .
H31A H 0.9240 0.5320 0.1333 0.025 Uiso 1 1 calc R
C32 C 0.73236(8) 0.62102(11) 0.31409(5) 0.0187(2) Uani 1 1 d .
C33 C 0.76075(10) 0.49074(12) 0.33810(6) 0.0264(3) Uani 1 1 d .
H33A H 0.7541 0.4181 0.3053 0.032 Uiso 1 1 calc R
C34 C 0.79900(10) 0.46774(13) 0.41059(7) 0.0307(3) Uani 1 1 d .
H34A H 0.8186 0.3789 0.4273 0.037 Uiso 1 1 calc R
C35 C 0.80893(9) 0.57368(13) 0.45886(6) 0.0265(3) Uani 1 1 d .
H35A H 0.8344 0.5572 0.5084 0.032 Uiso 1 1 calc R
C36 C 0.78141(8) 0.70319(12) 0.43415(6) 0.0230(2) Uani 1 1 d .
H36A H 0.7884 0.7759 0.4670 0.028 Uiso 1 1 calc R
C37 C 0.74366(8) 0.72788(11) 0.36184(6) 0.0208(2) Uani 1 1 d .
H37A H 0.7257 0.8172 0.3451 0.025 Uiso 1 1 calc R

loop_
_atom_site_aniso_label
_atom_site_aniso_U_11
_atom_site_aniso_U_22
_atom_site_aniso_U_33
_atom_site_aniso_U_23
_atom_site_aniso_U_13
_atom_site_aniso_U_12
N1 0.0197(4) 0.0209(5) 0.0195(5) 0.0014(4) 0.0063(3) 0.0030(4)
N2 0.0210(4) 0.0180(5) 0.0195(4) 0.0005(3) 0.0082(3) 0.0004(3)
N3 0.0219(5) 0.0230(5) 0.0152(5) -0.0019(3) 0.0049(4) 0.0001(4)
C1 0.0164(5) 0.0214(5) 0.0182(5) 0.0002(4) 0.0045(4) 0.0015(4)
C2 0.0238(5) 0.0236(6) 0.0202(5) 0.0035(4) 0.0060(4) 0.0026(4)
C3 0.0265(6) 0.0302(6) 0.0192(5) 0.0013(4) 0.0098(4) 0.0013(5)
C4 0.0269(6) 0.0264(6) 0.0250(6) -0.0042(5) 0.0122(5) 0.0007(5)
C5 0.0256(5) 0.0195(5) 0.0256(6) -0.0011(4) 0.0096(4) 0.0006(4)
C6 0.0176(5) 0.0213(5) 0.0177(5) -0.0006(4) 0.0053(4) -0.0016(4)
C7 0.0245(5) 0.0167(5) 0.0170(5) -0.0010(4) 0.0068(4) 0.0006(4)
C8 0.0215(5) 0.0236(6) 0.0251(6) -0.0009(4) 0.0072(4) 0.0013(4)
C9 0.0259(6) 0.0281(6) 0.0241(6) 0.0020(5) 0.0046(4) 0.0081(5)
C10 0.0381(7) 0.0228(6) 0.0250(6) 0.0066(4) 0.0093(5) 0.0024(5)
C11 0.0281(6) 0.0287(6) 0.0327(6) 0.0082(5) 0.0073(5) -0.0049(5)
C12 0.0212(5) 0.0259(6) 0.0255(6) 0.0045(5) 0.0038(4) -0.0006(4)
C13 0.0156(5) 0.0197(5) 0.0187(5) -0.0004(4) 0.0047(4) 0.0001(4)
C14 0.0183(5) 0.0196(5) 0.0199(5) -0.0010(4) 0.0066(4) -0.0023(4)
C15 0.0249(5) 0.0204(5) 0.0200(5) 0.0032(4) 0.0082(4) 0.0019(4)
C16 0.0246(5) 0.0185(5) 0.0225(6) 0.0021(4) 0.0096(4) 0.0022(4)
C17 0.0197(5) 0.0186(5) 0.0200(5) -0.0016(4) 0.0071(4) -0.0040(4)
C18 0.0227(5) 0.0236(5) 0.0193(5) 0.0011(4) 0.0052(4) 0.0010(4)
C19 0.0217(5) 0.0216(5) 0.0202(5) 0.0004(4) 0.0065(4) 0.0036(4)
C20 0.0244(5) 0.0154(5) 0.0190(5) 0.0000(4) 0.0078(4) -0.0026(4)
C21 0.0238(5) 0.0154(5) 0.0155(5) 0.0003(4) 0.0057(4) -0.0014(4)
C22 0.0207(5) 0.0138(5) 0.0186(5) -0.0005(4) 0.0054(4) -0.0029(4)
C23 0.0226(5) 0.0148(5) 0.0191(5) 0.0002(4) 0.0069(4) -0.0007(4)
C24 0.0236(5) 0.0190(5) 0.0176(5) 0.0015(4) 0.0044(4) 0.0007(4)
C25 0.0208(5) 0.0214(5) 0.0235(5) 0.0025(4) 0.0039(4) 0.0020(4)
C26 0.0250(5) 0.0194(5) 0.0251(6) 0.0021(4) 0.0118(4) 0.0040(4)
C27 0.0280(6) 0.0192(5) 0.0185(5) 0.0005(4) 0.0090(4) 0.0028(4)
C28 0.0216(5) 0.0153(5) 0.0193(5) 0.0005(4) 0.0055(4) -0.0006(4)
C29 0.0235(5) 0.0159(5) 0.0163(5) -0.0020(4) 0.0060(4) -0.0035(4)
C30 0.0203(5) 0.0224(5) 0.0189(5) -0.0029(4) 0.0036(4) -0.0049(4)
C31 0.0191(5) 0.0212(5) 0.0229(5) -0.0024(4) 0.0071(4) -0.0034(4)
C32 0.0199(5) 0.0210(5) 0.0150(5) -0.0015(4) 0.0046(4) -0.0002(4)
C33 0.0366(6) 0.0199(6) 0.0235(6) -0.0024(4) 0.0098(5) 0.0013(5)
C34 0.0428(7) 0.0220(6) 0.0273(6) 0.0056(5) 0.0098(5) 0.0072(5)
C35 0.0290(6) 0.0322(6) 0.0174(5) 0.0035(5) 0.0049(4) 0.0061(5)
C36 0.0243(5) 0.0249(6) 0.0187(5) -0.0056(4) 0.0042(4) 0.0012(4)
C37 0.0236(5) 0.0181(5) 0.0204(5) -0.0015(4) 0.0058(4) 0.0016(4)

loop_
_atom_type_symbol
_atom_type_description
_atom_type_scat_dispersion_real
_atom_type_scat_dispersion_imag
_atom_type_scat_source
C C 0.0181 0.0091 'International Tables Vol C Tables 4.2.6.8 and 6.1.1.4'
H H 0.0000 0.0000 'International Tables Vol C Tables 4.2.6.8 and 6.1.1.4'
N N 0.0311 0.0180 'International Tables Vol C Tables 4.2.6.8 and 6.1.1.4'

loop_
_geom_angle_atom_site_label_1
_geom_angle_atom_site_label_2
_geom_angle_atom_site_label_3
_geom_angle
C13 N1 C1 105.22(10)
C13 N2 C6 106.22(9)
C13 N2 C7 130.27(9)
C6 N2 C7 123.46(9)
C29 N3 C28 108.21(9)
C29 N3 C32 125.18(9)
C28 N3 C32 124.52(9)
N1 C1 C6 110.19(9)
N1 C1 C2 129.89(11)
C6 C1 C2 119.87(10)
C3 C2 C1 117.72(11)
C2 C3 C4 121.53(10)
C5 C4 C3 121.72(11)
C4 C5 C6 116.33(11)
N2 C6 C5 131.69(11)
N2 C6 C1 105.46(9)
C5 C6 C1 122.82(10)
C8 C7 C12 120.93(11)
C8 C7 N2 119.17(10)
C12 C7 N2 119.86(10)
C7 C8 C9 119.35(11)
C8 C9 C10 120.25(11)
C11 C10 C9 119.80(11)
C12 C11 C10 120.46(11)
C11 C12 C7 119.20(11)
N1 C13 N2 112.91(9)
N1 C13 C14 122.40(10)
N2 C13 C14 124.58(10)
C19 C14 C15 118.67(10)
C19 C14 C13 122.67(10)
C15 C14 C13 118.54(10)
C16 C15 C14 120.55(10)
C15 C16 C17 121.17(10)
C18 C17 C16 117.84(10)
C18 C17 C20 120.16(10)
C16 C17 C20 121.93(10)
C19 C18 C17 121.18(10)
C18 C19 C14 120.54(10)
C21 C20 C31 119.60(10)
C21 C20 C17 120.24(10)
C31 C20 C17 120.05(10)
C20 C21 C22 119.28(10)
C21 C22 C29 119.56(10)
C21 C22 C23 133.83(10)
C29 C22 C23 106.62(9)
C24 C23 C28 119.45(10)
C24 C23 C22 133.86(10)
C28 C23 C22 106.61(10)
C25 C24 C23 118.87(10)
C24 C25 C26 120.90(10)
C27 C26 C25 121.34(10)
C26 C27 C28 117.54(10)
N3 C28 C27 128.89(10)
N3 C28 C23 109.21(9)
C27 C28 C23 121.87(10)
N3 C29 C30 128.61(10)
N3 C29 C22 109.34(10)
C30 C29 C22 122.03(10)
C31 C30 C29 117.42(10)
C30 C31 C20 122.10(10)
C33 C32 C37 120.48(10)
C33 C32 N3 119.95(10)
C37 C32 N3 119.55(10)
C32 C33 C34 119.33(11)
C33 C34 C35 120.57(11)
C36 C35 C34 119.49(11)
C35 C36 C37 120.59(10)
C32 C37 C36 119.52(11)

loop_
_geom_bond_atom_site_label_1
_geom_bond_atom_site_label_2
_geom_bond_distance
N1 C13 1.3154(15)
N1 C1 1.3870(14)
N2 C13 1.3859(14)
N2 C6 1.3861(14)
N2 C7 1.4374(14)
N3 C29 1.3887(14)
N3 C28 1.3935(15)
N3 C32 1.4279(14)
C1 C6 1.4032(16)
C1 C2 1.4016(15)
C2 C3 1.3851(17)
C3 C4 1.4040(18)
C4 C5 1.3871(17)
C5 C6 1.3950(16)
C7 C8 1.3886(17)
C7 C12 1.3857(17)
C8 C9 1.3892(17)
C9 C10 1.3875(19)
C10 C11 1.3881(19)
C11 C12 1.3892(17)
C13 C14 1.4752(14)
C14 C19 1.3961(16)
C14 C15 1.3991(16)
C15 C16 1.3870(16)
C16 C17 1.4003(16)
C17 C18 1.4013(16)
C17 C20 1.4836(15)
C18 C19 1.3881(16)
C20 C21 1.3957(16)
C20 C31 1.4145(16)
C21 C22 1.4007(15)
C22 C29 1.4106(15)
C22 C23 1.4473(16)
C23 C24 1.3998(16)
C23 C28 1.4106(15)
C24 C25 1.3855(16)
C25 C26 1.4033(16)
C26 C27 1.3867(17)
C27 C28 1.3960(16)
C29 C30 1.3930(16)
C30 C31 1.3858(16)
C32 C33 1.3890(17)
C32 C37 1.3890(16)
C33 C34 1.3890(18)
C34 C35 1.3902(18)
C35 C36 1.3833(18)
C36 C37 1.3880(16)
